data_7244093
loop_
_publ_author_name
'Coss\'io, Fernando P'
'de C\'ozar, Abel'
'Sierra, Miguel A.'
'Casarrubios, Luis'
'Muntaner, Jaime G.'
'Banik, Bimal K.'
'Bandyopadhyay, Debasish'

_publ_section_title
;
 Role of imine isomerization in the stereocontrol of the Staudinger
 reaction between ketenes and imines.
;
_journal_issue 1
_journal_name_full 'RSC advances'
_journal_page_first 104
_journal_page_last 117
_journal_paper_doi 10.1039/d1ra06114c
_journal_volume 12
_journal_year 2021
_chemical_compound_source 'synthesis as described'
_chemical_formula_moiety 'C20 H18 N2 O5'
_chemical_formula_sum 'C20 H18 N2 O5'
_chemical_formula_weight 366.36
_space_group_IT_number 14
_space_group_name_Hall '-P 2yn'
_space_group_name_H-M_alt 'P 1 21/n 1'
_symmetry_cell_setting monoclinic
_symmetry_Int_Tables_number 14
_symmetry_space_group_name_Hall '-P 2yn'
_symmetry_space_group_name_H-M 'P 1 21/n 1'
_atom_sites_solution_hydrogens difmap
_atom_sites_solution_primary direct
_atom_sites_solution_secondary difmap
_audit_creation_date 2009-10-13T13:03:54-00:00
_audit_creation_method 'WinGX routine CIF_UPDATE'
_audit_update_record
;
2019-09-04 deposited with the CCDC.	2021-12-08 downloaded from the CCDC.
;
_cell_angle_alpha 90
_cell_angle_beta 116.49(2)
_cell_angle_gamma 90
_cell_formula_units_Z 8
_cell_length_a 20.945(4)
_cell_length_b 8.7506(13)
_cell_length_c 21.976(4)
_cell_measurement_reflns_used 2973
_cell_measurement_temperature 100(2)
_cell_measurement_theta_max 29.0205
_cell_measurement_theta_min 2.7906
_cell_measurement_wavelength 0.71073
_cell_volume 3604.9(13)
_computing_cell_refinement 'CrysAlis Pro (Oxford Diffraction Ltd., 2009)'
_computing_data_collection 'CrysAlis Pro (Oxford Diffraction Ltd., 2009)'
_computing_data_reduction 'CrysAlis Pro (Oxford Diffraction Ltd., 2009)'
_computing_molecular_graphics 'Diamond v.3.1f (Crystal Impact GbR, 2008)'
_computing_publication_material 'WinGX publication routines (Farrugia, 1999)'
_computing_structure_refinement 'SHELXL-97 (Sheldrick, 2008)'
_computing_structure_solution 'SIR2004 (Giacovazzo et al, 2005)'
_diffrn_ambient_temperature 100(2)
_diffrn_detector 'CCD plate'
_diffrn_detector_area_resol_mean 8.3504
_diffrn_detector_type 'Sapphire2 (large Be window)'
_diffrn_measured_fraction_theta_full 0.999
_diffrn_measured_fraction_theta_max 0.999
_diffrn_measurement_details
;
#__ type_ start__ end____ width___ exp.time_
  1 omega  -13.00   44.00   1.0000  240.0000
omega____ theta____ kappa____ phi______ frames
    -       22.0540   77.0000 -150.0000 57

#__ type_ start__ end____ width___ exp.time_
  2 omega    3.00  119.00   1.0000  240.0000
omega____ theta____ kappa____ phi______ frames
    -       22.0540   77.0000  -60.0000 116

#__ type_ start__ end____ width___ exp.time_
  3 omega  -10.00   56.00   1.0000  240.0000
omega____ theta____ kappa____ phi______ frames
    -       22.0540   77.0000   60.0000 66

#__ type_ start__ end____ width___ exp.time_
  4 omega  -40.00    4.00   1.0000  240.0000
omega____ theta____ kappa____ phi______ frames
    -      -21.6634  -37.0000 -180.0000 44

#__ type_ start__ end____ width___ exp.time_
  5 omega  -21.00   14.00   1.0000  240.0000
omega____ theta____ kappa____ phi______ frames
    -      -21.6634  -88.0000   92.0000 35

#__ type_ start__ end____ width___ exp.time_
  6 omega  -61.00  -29.00   1.0000  240.0000
omega____ theta____ kappa____ phi______ frames
    -       22.0540  -37.0000  -30.0000 32

;
_diffrn_measurement_device '\k-geometry diffractometer'
_diffrn_measurement_device_type 'Oxford Diffraction Xcalibur 2'
_diffrn_measurement_method '\w scans'
_diffrn_orient_matrix_UB_11 0.0230103137
_diffrn_orient_matrix_UB_12 -0.0631520395
_diffrn_orient_matrix_UB_13 0.01430983
_diffrn_orient_matrix_UB_21 -0.0265932364
_diffrn_orient_matrix_UB_22 -0.035839417
_diffrn_orient_matrix_UB_23 0.0066727154
_diffrn_orient_matrix_UB_31 -0.0144430892
_diffrn_orient_matrix_UB_32 -0.0352138266
_diffrn_orient_matrix_UB_33 -0.0326336056
_diffrn_radiation_collimation '0.5 mm'
_diffrn_radiation_monochromator graphite
_diffrn_radiation_probe x-ray
_diffrn_radiation_source 'Enhance (Mo) X-ray Source'
_diffrn_radiation_type MoK\a
_diffrn_radiation_wavelength 0.71073
_diffrn_reflns_av_R_equivalents 0.0484
_diffrn_reflns_av_unetI/netI 0.0801
_diffrn_reflns_limit_h_max 24
_diffrn_reflns_limit_h_min -24
_diffrn_reflns_limit_k_max 10
_diffrn_reflns_limit_k_min -8
_diffrn_reflns_limit_l_max 26
_diffrn_reflns_limit_l_min -19
_diffrn_reflns_number 18733
_diffrn_reflns_theta_full 25
_diffrn_reflns_theta_max 25
_diffrn_reflns_theta_min 2.95
_exptl_absorpt_coefficient_mu 0.098
_exptl_absorpt_correction_T_max 1
_exptl_absorpt_correction_T_min 0.92191
_exptl_absorpt_correction_type multi-scan
_exptl_absorpt_process_details
;
        CrysAlisPro, Oxford Diffraction Ltd.,
        Version 1.171.33.48 (release 15-09-2009 CrysAlis171 .NET)
        (compiled Sep 15 2009,11:49:04)
        Empirical absorption correction using spherical harmonics,
 implemented in SCALE3 ABSPACK scaling algorithm.
;
_exptl_crystal_colour Colourless
_exptl_crystal_density_diffrn 1.35
_exptl_crystal_density_method 'not measured'
_exptl_crystal_description 'Cut prism'
_exptl_crystal_F_000 1536
_exptl_crystal_size_max 0.353
_exptl_crystal_size_mid 0.2717
_exptl_crystal_size_min 0.0733
_refine_diff_density_max 0.24
_refine_diff_density_min -0.252
_refine_diff_density_rms 0.058
_refine_ls_extinction_method none
_refine_ls_goodness_of_fit_ref 0.829
_refine_ls_hydrogen_treatment constr
_refine_ls_matrix_type full
_refine_ls_number_parameters 520
_refine_ls_number_reflns 6336
_refine_ls_number_restraints 94
_refine_ls_restrained_S_all 0.823
_refine_ls_R_factor_all 0.0725
_refine_ls_R_factor_gt 0.0384
_refine_ls_shift/su_max 0.001
_refine_ls_shift/su_mean 0
_refine_ls_structure_factor_coef Fsqd
_refine_ls_weighting_details 'calc w=1/[\s^2^(Fo^2^)+(0.0345P)^2^] where P=(Fo^2^+2Fc^2^)/3'
_refine_ls_weighting_scheme calc
_refine_ls_wR_factor_gt 0.0721
_refine_ls_wR_factor_ref 0.0764
_reflns_number_gt 3782
_reflns_number_total 6336
_reflns_threshold_expression >2\s(I)
_cod_data_source_file d1ra06114c2.cif
_cod_data_source_block maria1
_cod_depositor_comments 'Adding full bibliography for 7244093--7244094.cif.'
_cod_original_cell_volume 3604.9(11)
_cod_database_code 7244093

loop_
_symmetry_equiv_pos_as_xyz
'x, y, z'
'-x+1/2, y+1/2, -z+1/2'
'-x, -y, -z'
'x-1/2, -y-1/2, z-1/2'

loop_
_atom_site_label
_atom_site_type_symbol
_atom_site_fract_x
_atom_site_fract_y
_atom_site_fract_z
_atom_site_U_iso_or_equiv
_atom_site_adp_type
_atom_site_occupancy
_atom_site_symmetry_multiplicity
_atom_site_calc_flag
_atom_site_refinement_flags
_atom_site_disorder_assembly
_atom_site_disorder_group
N1 N 0.36685(7) -0.00268(15) 0.64074(7) 0.0164(3) Uani 1 1 d . . .
N2 N 0.30048(7) 0.12389(16) 0.47004(7) 0.0164(4) Uani 1 1 d . . .
O1 O 0.44624(6) -0.19324(13) 0.70850(6) 0.0260(3) Uani 1 1 d . . .
O2 O 0.14015(7) 0.08922(14) 0.70290(6) 0.0268(3) Uani 1 1 d . . .
O3 O 0.29845(6) -0.12788(14) 0.49825(6) 0.0210(3) Uani 1 1 d . . .
O4 O 0.45319(6) -0.15042(13) 0.56950(6) 0.0226(3) Uani 1 1 d . . .
O5 O 0.55589(8) -0.05513(18) 0.57678(9) 0.0565(5) Uani 1 1 d . . .
C2 C 0.37674(9) 0.05706(19) 0.58277(8) 0.0164(4) Uani 1 1 d . . .
C3 C 0.44844(10) -0.03686(19) 0.61251(9) 0.0199(4) Uani 1 1 d . . .
H3 H 0.4919 0.029 0.6335 0.024 Uiso 1 1 calc R . .
C4 C 0.42447(10) -0.0978(2) 0.66380(9) 0.0199(4) Uani 1 1 d . . .
C5 C 0.31077(9) 0.02155(19) 0.65869(8) 0.0176(4) Uani 1 1 d . . .
C6 C 0.30467(10) -0.0700(2) 0.70731(9) 0.0220(5) Uani 1 1 d . . .
H6 H 0.3393 -0.1469 0.7298 0.026 Uiso 1 1 calc R . .
C7 C 0.24857(10) -0.0498(2) 0.72312(9) 0.0234(5) Uani 1 1 d . . .
H7 H 0.2447 -0.1131 0.7564 0.028 Uiso 1 1 calc R . .
C8 C 0.19765(10) 0.0618(2) 0.69098(9) 0.0206(4) Uani 1 1 d . . .
C9 C 0.20417(10) 0.1544(2) 0.64295(9) 0.0194(4) Uani 1 1 d . . .
H9 H 0.1697 0.2318 0.6209 0.023 Uiso 1 1 calc R . .
C10 C 0.26002(9) 0.13529(19) 0.62690(8) 0.0184(4) Uani 1 1 d . . .
H10 H 0.2641 0.1998 0.594 0.022 Uiso 1 1 calc R . .
C11 C 0.13038(11) -0.0063(2) 0.75044(10) 0.0320(5) Uani 1 1 d . . .
H11A H 0.173 -0.0019 0.7943 0.048 Uiso 1 1 calc R . .
H11B H 0.1225 -0.1118 0.7337 0.048 Uiso 1 1 calc R . .
H11C H 0.0889 0.029 0.7561 0.048 Uiso 1 1 calc R . .
C12 C 0.32042(9) 0.0018(2) 0.51247(9) 0.0164(4) Uani 1 1 d . . .
C13 C 0.33397(9) 0.2575(2) 0.50559(8) 0.0151(4) Uani 1 1 d . . .
C14 C 0.37863(9) 0.22478(19) 0.57341(8) 0.0148(4) Uani 1 1 d . . .
C15 C 0.41547(9) 0.3389(2) 0.61872(9) 0.0182(4) Uani 1 1 d . . .
H15 H 0.4459 0.3169 0.6651 0.022 Uiso 1 1 calc R . .
C16 C 0.40642(9) 0.4869(2) 0.59405(9) 0.0202(4) Uani 1 1 d . . .
H16 H 0.4308 0.5684 0.624 0.024 Uiso 1 1 calc R . .
C17 C 0.36208(9) 0.5177(2) 0.52612(9) 0.0199(4) Uani 1 1 d . . .
H17 H 0.357 0.6203 0.5105 0.024 Uiso 1 1 calc R . .
C18 C 0.32490(9) 0.40257(19) 0.48021(9) 0.0178(4) Uani 1 1 d . . .
H18 H 0.2948 0.4238 0.4337 0.021 Uiso 1 1 calc R . .
C19 C 0.25035(10) 0.1177(2) 0.39829(8) 0.0251(5) Uani 1 1 d . . .
H19A H 0.23 0.0148 0.3868 0.038 Uiso 1 1 calc R . .
H19B H 0.2752 0.1423 0.3709 0.038 Uiso 1 1 calc R . .
H19C H 0.212 0.192 0.3888 0.038 Uiso 1 1 calc R . .
C20 C 0.50948(11) -0.1484(2) 0.55457(11) 0.0329(5) Uani 1 1 d . . .
C21 C 0.50304(12) -0.2764(2) 0.50777(12) 0.0443(6) Uani 1 1 d . . .
H21A H 0.5486 -0.2904 0.5059 0.066 Uiso 1 1 calc R . .
H21B H 0.4656 -0.2528 0.4622 0.066 Uiso 1 1 calc R . .
H21C H 0.4907 -0.3704 0.5243 0.066 Uiso 1 1 calc R . .
N31 N 0.38557(8) 0.02487(16) 0.17154(7) 0.0177(4) Uani 1 1 d . . .
N32 N 0.33130(8) 0.13347(16) 0.00155(7) 0.0191(4) Uani 1 1 d . . .
O31 O 0.46166(6) -0.15835(14) 0.24876(6) 0.0262(3) Uani 1 1 d . . .
O32 O 0.12928(7) 0.10683(14) 0.18484(6) 0.0260(3) Uani 1 1 d . . .
O33 O 0.33133(6) -0.11639(14) 0.03281(6) 0.0245(3) Uani 1 1 d . . .
C32 C 0.40281(9) 0.0771(2) 0.11696(9) 0.0183(4) Uani 1 1 d . . .
C34 C 0.44373(10) -0.0681(2) 0.20218(9) 0.0196(4) Uani 1 1 d . . .
C35 C 0.32275(9) 0.04772(19) 0.17930(8) 0.0161(4) Uani 1 1 d . . .
C36 C 0.30669(10) -0.0460(2) 0.22108(9) 0.0207(4) Uani 1 1 d . . .
H36 H 0.3397 -0.1221 0.2477 0.025 Uiso 1 1 calc R . .
C37 C 0.24256(10) -0.0290(2) 0.22418(9) 0.0216(5) Uani 1 1 d . . .
H37 H 0.2316 -0.0944 0.2527 0.026 Uiso 1 1 calc R . .
C38 C 0.19422(9) 0.0822(2) 0.18612(9) 0.0187(4) Uani 1 1 d . . .
C39 C 0.21151(9) 0.17898(19) 0.14561(8) 0.0183(4) Uani 1 1 d . . .
H39 H 0.1793 0.2575 0.1203 0.022 Uiso 1 1 calc R . .
C40 C 0.27492(9) 0.16189(19) 0.14193(8) 0.0172(4) Uani 1 1 d . . .
H40 H 0.2862 0.2281 0.1138 0.021 Uiso 1 1 calc R . .
C41 C 0.10675(10) 0.0033(2) 0.22130(9) 0.0307(5) Uani 1 1 d . . .
H41A H 0.1409 0.0051 0.2696 0.046 Uiso 1 1 calc R . .
H41B H 0.1042 -0.1002 0.2033 0.046 Uiso 1 1 calc R . .
H41C H 0.0595 0.0336 0.2161 0.046 Uiso 1 1 calc R . .
C42 C 0.35110(9) 0.0143(2) 0.04609(9) 0.0182(4) Uani 1 1 d . . .
C43 C 0.36246(9) 0.2702(2) 0.03554(9) 0.0173(4) Uani 1 1 d . . .
C44 C 0.40478(9) 0.2433(2) 0.10441(9) 0.0167(4) Uani 1 1 d . . .
C45 C 0.43942(10) 0.3610(2) 0.14820(9) 0.0218(5) Uani 1 1 d . . .
H45 H 0.4685 0.3426 0.1952 0.026 Uiso 1 1 calc R . .
C46 C 0.43057(10) 0.5068(2) 0.12162(10) 0.0245(5) Uani 1 1 d . . .
H46 H 0.4535 0.5905 0.1507 0.029 Uiso 1 1 calc R . .
C47 C 0.38829(9) 0.5319(2) 0.05251(10) 0.0253(5) Uani 1 1 d . . .
H47 H 0.383 0.6332 0.0353 0.03 Uiso 1 1 calc R . .
C48 C 0.35365(10) 0.4134(2) 0.00797(9) 0.0221(5) Uani 1 1 d . . .
H48 H 0.3253 0.4308 -0.0392 0.027 Uiso 1 1 calc R . .
C49 C 0.27921(10) 0.1211(2) -0.06953(9) 0.0282(5) Uani 1 1 d . . .
H49A H 0.2404 0.1941 -0.079 0.042 Uiso 1 1 calc R . .
H49B H 0.2598 0.0171 -0.0787 0.042 Uiso 1 1 calc R . .
H49C H 0.3024 0.1437 -0.0987 0.042 Uiso 1 1 calc R . .
C33 C 0.47479(10) -0.01299(19) 0.15533(9) 0.0208(4) Uani 1 1 d DU A .
H33 H 0.5169 0.0558 0.1787 0.025 Uiso 1 1 calc R . .
O34 O 0.48839(7) -0.13441(13) 0.12078(6) 0.0249(3) Uani 1 1 d DU . .
O35A O 0.5670(7) 0.0074(11) 0.1038(7) 0.073(3) Uani 0.516(17) 1 d PDU A 1
C50A C 0.5375(6) -0.1117(12) 0.0980(6) 0.039(3) Uani 0.516(17) 1 d PDU A 1
C51A C 0.5487(5) -0.2535(11) 0.0678(5) 0.038(2) Uani 0.516(17) 1 d PDU A 1
H51A H 0.5158 -0.3325 0.0685 0.056 Uiso 0.516(17) 1 calc PR A 1
H51B H 0.598 -0.2883 0.0941 0.056 Uiso 0.516(17) 1 calc PR A 1
H51C H 0.5397 -0.2339 0.0207 0.056 Uiso 0.516(17) 1 calc PR A 1
O35B O 0.5242(7) 0.0350(6) 0.0680(6) 0.062(3) Uani 0.484(17) 1 d PDU A 2
C50B C 0.5146(7) -0.0957(12) 0.0764(7) 0.042(3) Uani 0.484(17) 1 d PDU A 2
C51B C 0.5239(8) -0.2299(12) 0.0395(7) 0.060(3) Uani 0.484(17) 1 d PDU A 2
H51D H 0.5106 -0.3233 0.0557 0.09 Uiso 0.484(17) 1 calc PR A 2
H51E H 0.5739 -0.2367 0.048 0.09 Uiso 0.484(17) 1 calc PR A 2
H51F H 0.4934 -0.218 -0.0093 0.09 Uiso 0.484(17) 1 calc PR A 2

loop_
_atom_site_aniso_label
_atom_site_aniso_U_11
_atom_site_aniso_U_22
_atom_site_aniso_U_33
_atom_site_aniso_U_23
_atom_site_aniso_U_13
_atom_site_aniso_U_12
N1 0.0195(8) 0.0113(8) 0.0181(8) 0.0023(7) 0.0080(7) 0.0024(7)
N2 0.0204(9) 0.0105(9) 0.0155(8) 0.0000(7) 0.0056(7) -0.0013(7)
O1 0.0309(8) 0.0160(8) 0.0263(8) 0.0071(6) 0.0084(6) 0.0033(6)
O2 0.0318(8) 0.0257(8) 0.0287(8) 0.0043(6) 0.0187(7) 0.0040(6)
O3 0.0238(7) 0.0131(8) 0.0259(7) -0.0024(6) 0.0108(6) -0.0017(6)
O4 0.0225(7) 0.0146(7) 0.0354(8) -0.0018(6) 0.0170(6) 0.0007(6)
O5 0.0426(10) 0.0523(11) 0.0895(13) -0.0240(10) 0.0426(10) -0.0222(9)
C2 0.0190(10) 0.0124(10) 0.0174(10) 0.0016(8) 0.0079(9) 0.0011(8)
C3 0.0231(11) 0.0137(11) 0.0217(10) 0.0002(9) 0.0088(9) 0.0022(8)
C4 0.0217(11) 0.0115(11) 0.0192(11) -0.0017(9) 0.0026(9) -0.0019(9)
C5 0.0226(11) 0.0109(10) 0.0168(10) -0.0027(8) 0.0067(9) -0.0009(8)
C6 0.0266(11) 0.0172(11) 0.0204(10) 0.0034(9) 0.0087(9) 0.0027(9)
C7 0.0324(12) 0.0195(11) 0.0203(10) 0.0036(9) 0.0135(10) -0.0004(9)
C8 0.0221(11) 0.0206(11) 0.0189(10) -0.0054(9) 0.0089(9) -0.0015(9)
C9 0.0234(11) 0.0127(11) 0.0189(10) -0.0007(8) 0.0065(9) 0.0015(8)
C10 0.0255(11) 0.0104(10) 0.0156(10) -0.0012(8) 0.0057(9) -0.0030(9)
C11 0.0358(13) 0.0355(13) 0.0313(12) 0.0041(10) 0.0210(10) 0.0023(10)
C12 0.0170(10) 0.0116(11) 0.0230(10) -0.0007(9) 0.0110(8) 0.0007(9)
C13 0.0146(10) 0.0132(11) 0.0193(10) -0.0019(9) 0.0091(8) -0.0003(8)
C14 0.0145(10) 0.0128(10) 0.0191(10) 0.0011(9) 0.0092(9) 0.0010(8)
C15 0.0176(10) 0.0166(11) 0.0178(10) 0.0003(9) 0.0058(8) 0.0019(8)
C16 0.0191(10) 0.0142(11) 0.0265(11) -0.0040(9) 0.0094(9) -0.0039(8)
C17 0.0196(10) 0.0121(11) 0.0292(11) 0.0041(9) 0.0118(9) 0.0011(8)
C18 0.0176(10) 0.0154(11) 0.0200(10) 0.0041(9) 0.0081(9) 0.0020(8)
C19 0.0295(12) 0.0204(12) 0.0189(10) -0.0011(9) 0.0050(9) -0.0035(9)
C20 0.0245(12) 0.0279(13) 0.0520(14) 0.0004(11) 0.0221(11) -0.0020(10)
C21 0.0495(15) 0.0290(13) 0.0749(17) -0.0129(13) 0.0463(14) -0.0040(11)
N31 0.0206(9) 0.0114(8) 0.0212(9) 0.0047(7) 0.0096(7) 0.0032(7)
N32 0.0225(9) 0.0153(9) 0.0177(8) 0.0018(7) 0.0073(7) 0.0018(7)
O31 0.0277(8) 0.0200(8) 0.0266(8) 0.0090(6) 0.0081(6) 0.0046(6)
O32 0.0248(8) 0.0260(8) 0.0319(8) 0.0046(6) 0.0167(6) 0.0040(6)
O33 0.0283(8) 0.0124(8) 0.0331(8) -0.0020(6) 0.0139(6) -0.0017(6)
C32 0.0190(10) 0.0155(11) 0.0224(10) 0.0046(9) 0.0110(9) 0.0034(8)
C34 0.0210(11) 0.0120(11) 0.0212(11) -0.0018(9) 0.0054(9) -0.0007(9)
C35 0.0181(10) 0.0116(10) 0.0168(10) -0.0024(8) 0.0060(8) -0.0018(8)
C36 0.0254(11) 0.0148(11) 0.0184(10) 0.0030(8) 0.0065(9) 0.0042(8)
C37 0.0266(11) 0.0209(12) 0.0174(10) 0.0024(9) 0.0099(9) -0.0013(9)
C38 0.0196(11) 0.0184(11) 0.0161(10) -0.0039(9) 0.0062(9) -0.0007(9)
C39 0.0224(11) 0.0122(10) 0.0161(10) -0.0001(8) 0.0049(9) 0.0029(8)
C40 0.0230(11) 0.0112(10) 0.0165(10) -0.0007(8) 0.0081(8) -0.0014(8)
C41 0.0265(11) 0.0382(13) 0.0299(12) 0.0060(10) 0.0146(10) 0.0000(10)
C42 0.0180(10) 0.0156(11) 0.0259(11) 0.0006(9) 0.0141(9) 0.0032(9)
C43 0.0188(10) 0.0126(11) 0.0237(11) 0.0020(9) 0.0124(9) 0.0028(8)
C44 0.0164(10) 0.0132(11) 0.0231(11) 0.0025(9) 0.0112(9) 0.0023(8)
C45 0.0220(11) 0.0181(12) 0.0249(11) 0.0025(9) 0.0102(9) 0.0007(9)
C46 0.0252(11) 0.0140(11) 0.0351(12) -0.0020(10) 0.0140(10) -0.0027(9)
C47 0.0260(11) 0.0137(11) 0.0405(13) 0.0071(10) 0.0187(10) 0.0040(9)
C48 0.0220(11) 0.0203(12) 0.0249(11) 0.0083(9) 0.0113(9) 0.0070(9)
C49 0.0295(12) 0.0290(13) 0.0240(11) 0.0012(10) 0.0101(10) -0.0001(9)
C33 0.0245(11) 0.0098(10) 0.0269(11) 0.0003(9) 0.0103(9) 0.0037(9)
O34 0.0269(8) 0.0165(8) 0.0383(8) 0.0027(6) 0.0209(7) 0.0027(6)
O35A 0.101(6) 0.050(4) 0.116(6) -0.040(4) 0.090(6) -0.043(4)
C50A 0.050(6) 0.035(4) 0.048(5) -0.010(4) 0.037(5) -0.013(4)
C51A 0.040(4) 0.042(4) 0.055(5) -0.017(4) 0.043(4) -0.018(3)
O35B 0.102(7) 0.024(2) 0.100(5) 0.007(3) 0.080(5) -0.005(3)
C50B 0.053(7) 0.025(4) 0.066(7) 0.003(4) 0.043(6) 0.002(4)
C51B 0.098(9) 0.038(4) 0.079(7) 0.007(5) 0.071(6) 0.021(5)

loop_
_atom_type_symbol
_atom_type_description
_atom_type_scat_dispersion_real
_atom_type_scat_dispersion_imag
_atom_type_scat_source
C C 0.0033 0.0016 'International Tables Vol C Tables 4.2.6.8 and 6.1.1.4'
H H 0 0 'International Tables Vol C Tables 4.2.6.8 and 6.1.1.4'
N N 0.0061 0.0033 'International Tables Vol C Tables 4.2.6.8 and 6.1.1.4'
O O 0.0106 0.006 'International Tables Vol C Tables 4.2.6.8 and 6.1.1.4'

loop_
_exptl_crystal_face_index_h
_exptl_crystal_face_index_k
_exptl_crystal_face_index_l
_exptl_crystal_face_perp_dist
29 1 -16 0.0282
-29 0 19 0.0286
-27 1 24 0.0274
5 -12 -8 0.1329
2 -5 -26 0.1112
-6 9 -16 0.1242
-6 12 6 0.1319
0 1 27 0.1271

loop_
_geom_angle_atom_site_label_1
_geom_angle_atom_site_label_2
_geom_angle_atom_site_label_3
_geom_angle
_geom_angle_site_symmetry_1
_geom_angle_site_symmetry_3
_geom_angle_publ_flag
C4 N1 C5 134.14(15) . . ?
C4 N1 C2 95.46(14) . . ?
C5 N1 C2 130.02(14) . . ?
C12 N2 C13 110.40(14) . . ?
C12 N2 C19 124.65(15) . . ?
C13 N2 C19 124.94(14) . . ?
C8 O2 C11 117.83(14) . . ?
C20 O4 C3 118.87(15) . . ?
N1 C2 C14 119.52(14) . . ?
N1 C2 C12 114.47(14) . . ?
C14 C2 C12 103.10(14) . . ?
N1 C2 C3 86.10(12) . . ?
C14 C2 C3 119.57(14) . . ?
C12 C2 C3 114.38(14) . . ?
O4 C3 C4 113.35(14) . . ?
O4 C3 C2 115.49(14) . . ?
C4 C3 C2 85.50(13) . . ?
O4 C3 H3 113.2 . . ?
C4 C3 H3 113.2 . . ?
C2 C3 H3 113.2 . . ?
O1 C4 N1 132.21(18) . . ?
O1 C4 C3 135.46(17) . . ?
N1 C4 C3 92.33(14) . . ?
C6 C5 C10 119.14(18) . . ?
C6 C5 N1 120.17(16) . . ?
C10 C5 N1 120.68(16) . . ?
C7 C6 C5 120.15(17) . . ?
C7 C6 H6 119.9 . . ?
C5 C6 H6 119.9 . . ?
C6 C7 C8 120.76(17) . . ?
C6 C7 H7 119.6 . . ?
C8 C7 H7 119.6 . . ?
O2 C8 C9 116.09(16) . . ?
O2 C8 C7 124.83(17) . . ?
C9 C8 C7 119.08(18) . . ?
C10 C9 C8 120.61(17) . . ?
C10 C9 H9 119.7 . . ?
C8 C9 H9 119.7 . . ?
C9 C10 C5 120.25(17) . . ?
C9 C10 H10 119.9 . . ?
C5 C10 H10 119.9 . . ?
O2 C11 H11A 109.5 . . ?
O2 C11 H11B 109.5 . . ?
H11A C11 H11B 109.5 . . ?
O2 C11 H11C 109.5 . . ?
H11A C11 H11C 109.5 . . ?
H11B C11 H11C 109.5 . . ?
O3 C12 N2 126.55(16) . . ?
O3 C12 C2 125.71(16) . . ?
N2 C12 C2 107.73(15) . . ?
C18 C13 C14 122.25(16) . . ?
C18 C13 N2 126.99(16) . . ?
C14 C13 N2 110.75(15) . . ?
C15 C14 C13 121.15(16) . . ?
C15 C14 C2 131.09(16) . . ?
C13 C14 C2 107.76(15) . . ?
C14 C15 C16 117.42(16) . . ?
C14 C15 H15 121.3 . . ?
C16 C15 H15 121.3 . . ?
C15 C16 C17 120.78(17) . . ?
C15 C16 H16 119.6 . . ?
C17 C16 H16 119.6 . . ?
C16 C17 C18 121.93(17) . . ?
C16 C17 H17 119 . . ?
C18 C17 H17 119 . . ?
C13 C18 C17 116.47(16) . . ?
C13 C18 H18 121.8 . . ?
C17 C18 H18 121.8 . . ?
N2 C19 H19A 109.5 . . ?
N2 C19 H19B 109.5 . . ?
H19A C19 H19B 109.5 . . ?
N2 C19 H19C 109.5 . . ?
H19A C19 H19C 109.5 . . ?
H19B C19 H19C 109.5 . . ?
O5 C20 O4 123.1(2) . . ?
O5 C20 C21 127.2(2) . . ?
O4 C20 C21 109.69(17) . . ?
C20 C21 H21A 109.5 . . ?
C20 C21 H21B 109.5 . . ?
H21A C21 H21B 109.5 . . ?
C20 C21 H21C 109.5 . . ?
H21A C21 H21C 109.5 . . ?
H21B C21 H21C 109.5 . . ?
C34 N31 C35 134.23(15) . . ?
C34 N31 C32 95.61(14) . . ?
C35 N31 C32 129.36(14) . . ?
C42 N32 C43 110.43(14) . . ?
C42 N32 C49 123.78(15) . . ?
C43 N32 C49 125.49(15) . . ?
C38 O32 C41 117.77(14) . . ?
N31 C32 C44 119.57(14) . . ?
N31 C32 C42 113.18(14) . . ?
C44 C32 C42 103.07(14) . . ?
N31 C32 C33 86.11(13) . . ?
C44 C32 C33 119.45(15) . . ?
C42 C32 C33 115.76(14) . . ?
O31 C34 N31 132.55(18) . . ?
O31 C34 C33 135.49(17) . . ?
N31 C34 C33 91.97(14) . . ?
C36 C35 C40 119.57(17) . . ?
C36 C35 N31 120.82(16) . . ?
C40 C35 N31 119.55(15) . . ?
C35 C36 C37 119.97(17) . . ?
C35 C36 H36 120 . . ?
C37 C36 H36 120 . . ?
C36 C37 C38 120.67(17) . . ?
C36 C37 H37 119.7 . . ?
C38 C37 H37 119.7 . . ?
O32 C38 C37 125.23(16) . . ?
O32 C38 C39 115.67(16) . . ?
C37 C38 C39 119.11(17) . . ?
C40 C39 C38 120.44(17) . . ?
C40 C39 H39 119.8 . . ?
C38 C39 H39 119.8 . . ?
C39 C40 C35 120.20(16) . . ?
C39 C40 H40 119.9 . . ?
C35 C40 H40 119.9 . . ?
O32 C41 H41A 109.5 . . ?
O32 C41 H41B 109.5 . . ?
H41A C41 H41B 109.5 . . ?
O32 C41 H41C 109.5 . . ?
H41A C41 H41C 109.5 . . ?
H41B C41 H41C 109.5 . . ?
O33 C42 N32 126.15(17) . . ?
O33 C42 C32 126.20(16) . . ?
N32 C42 C32 107.64(15) . . ?
C48 C43 C44 122.13(17) . . ?
C48 C43 N32 127.19(16) . . ?
C44 C43 N32 110.67(15) . . ?
C45 C44 C43 121.05(17) . . ?
C45 C44 C32 130.81(16) . . ?
C43 C44 C32 108.14(15) . . ?
C44 C45 C46 117.81(17) . . ?
C44 C45 H45 121.1 . . ?
C46 C45 H45 121.1 . . ?
C45 C46 C47 120.49(17) . . ?
C45 C46 H46 119.8 . . ?
C47 C46 H46 119.8 . . ?
C48 C47 C46 121.95(17) . . ?
C48 C47 H47 119 . . ?
C46 C47 H47 119 . . ?
C43 C48 C47 116.56(17) . . ?
C43 C48 H48 121.7 . . ?
C47 C48 H48 121.7 . . ?
N32 C49 H49A 109.5 . . ?
N32 C49 H49B 109.5 . . ?
H49A C49 H49B 109.5 . . ?
N32 C49 H49C 109.5 . . ?
H49A C49 H49C 109.5 . . ?
H49B C49 H49C 109.5 . . ?
O34 C33 C34 112.14(14) . . ?
O34 C33 C32 117.77(14) . . ?
C34 C33 C32 85.68(13) . . ?
O34 C33 H33 112.8 . . ?
C34 C33 H33 112.8 . . ?
C32 C33 H33 112.8 . . ?
C50A O34 C33 117.5(4) . . ?
C50B O34 C33 116.3(4) . . ?
O35A C50A O34 122.5(8) . . ?
O35A C50A C51A 127.3(7) . . ?
O34 C50A C51A 110.2(7) . . ?
C50A C51A H51A 109.5 . . ?
C50A C51A H51B 109.5 . . ?
H51A C51A H51B 109.5 . . ?
C50A C51A H51C 109.5 . . ?
H51A C51A H51C 109.5 . . ?
H51B C51A H51C 109.5 . . ?
O35B C50B O34 120.2(8) . . ?
O35B C50B C51B 126.8(9) . . ?
O34 C50B C51B 112.8(8) . . ?
C50B C51B H51D 109.5 . . ?
C50B C51B H51E 109.5 . . ?
H51D C51B H51E 109.5 . . ?
C50B C51B H51F 109.5 . . ?
H51D C51B H51F 109.5 . . ?
H51E C51B H51F 109.5 . . ?

loop_
_geom_bond_atom_site_label_1
_geom_bond_atom_site_label_2
_geom_bond_distance
_geom_bond_site_symmetry_2
_geom_bond_publ_flag
N1 C4 1.364(2) . ?
N1 C5 1.412(2) . ?
N1 C2 1.475(2) . ?
N2 C12 1.356(2) . ?
N2 C13 1.407(2) . ?
N2 C19 1.454(2) . ?
O1 C4 1.213(2) . ?
O2 C8 1.363(2) . ?
O2 C11 1.422(2) . ?
O3 C12 1.2118(19) . ?
O4 C20 1.358(2) . ?
O4 C3 1.405(2) . ?
O5 C20 1.194(2) . ?
C2 C14 1.485(2) . ?
C2 C12 1.545(2) . ?
C2 C3 1.576(2) . ?
C3 C4 1.520(2) . ?
C3 H3 1 . ?
C5 C6 1.386(2) . ?
C5 C10 1.395(2) . ?
C6 C7 1.377(2) . ?
C6 H6 0.95 . ?
C7 C8 1.385(2) . ?
C7 H7 0.95 . ?
C8 C9 1.384(2) . ?
C9 C10 1.374(2) . ?
C9 H9 0.95 . ?
C10 H10 0.95 . ?
C11 H11A 0.98 . ?
C11 H11B 0.98 . ?
C11 H11C 0.98 . ?
C13 C18 1.365(2) . ?
C13 C14 1.391(2) . ?
C14 C15 1.378(2) . ?
C15 C16 1.384(2) . ?
C15 H15 0.95 . ?
C16 C17 1.388(2) . ?
C16 H16 0.95 . ?
C17 C18 1.392(2) . ?
C17 H17 0.95 . ?
C18 H18 0.95 . ?
C19 H19A 0.98 . ?
C19 H19B 0.98 . ?
C19 H19C 0.98 . ?
C20 C21 1.486(3) . ?
C21 H21A 0.98 . ?
C21 H21B 0.98 . ?
C21 H21C 0.98 . ?
N31 C34 1.366(2) . ?
N31 C35 1.414(2) . ?
N31 C32 1.471(2) . ?
N32 C42 1.362(2) . ?
N32 C43 1.408(2) . ?
N32 C49 1.456(2) . ?
O31 C34 1.213(2) . ?
O32 C38 1.365(2) . ?
O32 C41 1.422(2) . ?
O33 C42 1.207(2) . ?
C32 C44 1.484(2) . ?
C32 C42 1.548(2) . ?
C32 C33 1.572(2) . ?
C34 C33 1.521(3) . ?
C35 C36 1.380(2) . ?
C35 C40 1.394(2) . ?
C36 C37 1.383(2) . ?
C36 H36 0.95 . ?
C37 C38 1.385(2) . ?
C37 H37 0.95 . ?
C38 C39 1.389(2) . ?
C39 C40 1.374(2) . ?
C39 H39 0.95 . ?
C40 H40 0.95 . ?
C41 H41A 0.98 . ?
C41 H41B 0.98 . ?
C41 H41C 0.98 . ?
C43 C48 1.368(2) . ?
C43 C44 1.391(2) . ?
C44 C45 1.375(2) . ?
C45 C46 1.381(2) . ?
C45 H45 0.95 . ?
C46 C47 1.393(2) . ?
C46 H46 0.95 . ?
C47 C48 1.388(2) . ?
C47 H47 0.95 . ?
C48 H48 0.95 . ?
C49 H49A 0.98 . ?
C49 H49B 0.98 . ?
C49 H49C 0.98 . ?
C33 O34 1.407(2) . ?
C33 H33 1 . ?
O34 C50A 1.345(8) . ?
O34 C50B 1.357(9) . ?
O35A C50A 1.190(8) . ?
C50A C51A 1.474(9) . ?
C51A H51A 0.98 . ?
C51A H51B 0.98 . ?
C51A H51C 0.98 . ?
O35B C50B 1.191(9) . ?
C50B C51B 1.489(9) . ?
C51B H51D 0.98 . ?
C51B H51E 0.98 . ?
C51B H51F 0.98 . ?

loop_
_geom_hbond_atom_site_label_D
_geom_hbond_atom_site_label_H
_geom_hbond_atom_site_label_A
_geom_hbond_distance_DH
_geom_hbond_distance_HA
_geom_hbond_distance_DA
_geom_hbond_angle_DHA
_geom_hbond_site_symmetry_A
_geom_hbond_publ_flag
C3 H3 O5 1.0000 2.3200 2.699(3) 101.00 . yes
C3 H3 O31 1.0000 2.5800 3.262(2) 125.00 3_656 yes
C6 H6 O1 0.9500 2.5200 3.144(3) 124.00 . yes
C15 H15 O31 0.9500 2.4500 3.304(2) 150.00 3_656 yes
C17 H17 O3 0.9500 2.4800 3.323(2) 148.00 1_565 yes
C19 H19A O3 0.9800 2.5500 2.913(2) 102.00 . yes
C33 H33 O1 1.0000 2.5500 3.245(2) 127.00 3_656 yes
C36 H36 O31 0.9500 2.5600 3.180(3) 123.00 . yes
C45 H45 O1 0.9500 2.4500 3.329(2) 154.00 3_656 yes
C47 H47 O33 0.9500 2.4300 3.259(2) 145.00 1_565 yes
C49 H49B O33 0.9800 2.5200 2.895(2) 103.00 . yes

loop_
_geom_torsion_atom_site_label_1
_geom_torsion_atom_site_label_2
_geom_torsion_atom_site_label_3
_geom_torsion_atom_site_label_4
_geom_torsion
_geom_torsion_site_symmetry_1
_geom_torsion_site_symmetry_2
_geom_torsion_site_symmetry_3
_geom_torsion_site_symmetry_4
_geom_torsion_publ_flag
C4 N1 C2 C14 -128.04(16) . . . . ?
C5 N1 C2 C14 58.4(2) . . . . ?
C4 N1 C2 C12 109.02(16) . . . . ?
C5 N1 C2 C12 -64.6(2) . . . . ?
C4 N1 C2 C3 -6.04(13) . . . . ?
C5 N1 C2 C3 -179.64(16) . . . . ?
C20 O4 C3 C4 -138.48(17) . . . . ?
C20 O4 C3 C2 125.14(17) . . . . ?
N1 C2 C3 O4 119.17(15) . . . . ?
C14 C2 C3 O4 -118.88(17) . . . . ?
C12 C2 C3 O4 4.0(2) . . . . ?
N1 C2 C3 C4 5.41(12) . . . . ?
C14 C2 C3 C4 127.36(16) . . . . ?
C12 C2 C3 C4 -109.74(15) . . . . ?
C5 N1 C4 O1 -0.5(3) . . . . ?
C2 N1 C4 O1 -173.72(19) . . . . ?
C5 N1 C4 C3 179.42(18) . . . . ?
C2 N1 C4 C3 6.25(14) . . . . ?
O4 C3 C4 O1 58.3(3) . . . . ?
C2 C3 C4 O1 174.1(2) . . . . ?
O4 C3 C4 N1 -121.70(15) . . . . ?
C2 C3 C4 N1 -5.84(13) . . . . ?
C4 N1 C5 C6 -4.4(3) . . . . ?
C2 N1 C5 C6 166.69(16) . . . . ?
C4 N1 C5 C10 176.95(17) . . . . ?
C2 N1 C5 C10 -11.9(3) . . . . ?
C10 C5 C6 C7 0.9(3) . . . . ?
N1 C5 C6 C7 -177.77(15) . . . . ?
C5 C6 C7 C8 -0.1(3) . . . . ?
C11 O2 C8 C9 178.20(15) . . . . ?
C11 O2 C8 C7 -1.8(2) . . . . ?
C6 C7 C8 O2 179.43(16) . . . . ?
C6 C7 C8 C9 -0.6(3) . . . . ?
O2 C8 C9 C10 -179.55(15) . . . . ?
C7 C8 C9 C10 0.5(3) . . . . ?
C8 C9 C10 C5 0.3(3) . . . . ?
C6 C5 C10 C9 -1.0(2) . . . . ?
N1 C5 C10 C9 177.64(15) . . . . ?
C13 N2 C12 O3 176.26(17) . . . . ?
C19 N2 C12 O3 -2.5(3) . . . . ?
C13 N2 C12 C2 -3.89(18) . . . . ?
C19 N2 C12 C2 177.34(15) . . . . ?
N1 C2 C12 O3 -43.7(2) . . . . ?
C14 C2 C12 O3 -175.11(16) . . . . ?
C3 C2 C12 O3 53.5(2) . . . . ?
N1 C2 C12 N2 136.46(14) . . . . ?
C14 C2 C12 N2 5.04(17) . . . . ?
C3 C2 C12 N2 -126.40(15) . . . . ?
C12 N2 C13 C18 -177.58(17) . . . . ?
C19 N2 C13 C18 1.2(3) . . . . ?
C12 N2 C13 C14 1.08(19) . . . . ?
C19 N2 C13 C14 179.85(16) . . . . ?
C18 C13 C14 C15 0.8(3) . . . . ?
N2 C13 C14 C15 -177.94(15) . . . . ?
C18 C13 C14 C2 -178.92(16) . . . . ?
N2 C13 C14 C2 2.34(18) . . . . ?
N1 C2 C14 C15 47.6(3) . . . . ?
C12 C2 C14 C15 175.97(18) . . . . ?
C3 C2 C14 C15 -55.8(3) . . . . ?
N1 C2 C14 C13 -132.70(16) . . . . ?
C12 C2 C14 C13 -4.35(17) . . . . ?
C3 C2 C14 C13 123.92(16) . . . . ?
C13 C14 C15 C16 -0.2(2) . . . . ?
C2 C14 C15 C16 179.46(17) . . . . ?
C14 C15 C16 C17 -0.3(2) . . . . ?
C15 C16 C17 C18 0.2(3) . . . . ?
C14 C13 C18 C17 -0.9(2) . . . . ?
N2 C13 C18 C17 177.66(16) . . . . ?
C16 C17 C18 C13 0.4(3) . . . . ?
C3 O4 C20 O5 0.7(3) . . . . ?
C3 O4 C20 C21 -179.09(15) . . . . ?
C34 N31 C32 C44 -128.09(16) . . . . ?
C35 N31 C32 C44 61.1(2) . . . . ?
C34 N31 C32 C42 110.19(15) . . . . ?
C35 N31 C32 C42 -60.6(2) . . . . ?
C34 N31 C32 C33 -6.22(13) . . . . ?
C35 N31 C32 C33 -176.98(16) . . . . ?
C35 N31 C34 O31 -3.5(3) . . . . ?
C32 N31 C34 O31 -173.55(19) . . . . ?
C35 N31 C34 C33 176.44(17) . . . . ?
C32 N31 C34 C33 6.42(14) . . . . ?
C34 N31 C35 C36 -7.2(3) . . . . ?
C32 N31 C35 C36 159.92(16) . . . . ?
C34 N31 C35 C40 175.72(17) . . . . ?
C32 N31 C35 C40 -17.2(2) . . . . ?
C40 C35 C36 C37 1.8(2) . . . . ?
N31 C35 C36 C37 -175.25(15) . . . . ?
C35 C36 C37 C38 -0.6(3) . . . . ?
C41 O32 C38 C37 -5.0(2) . . . . ?
C41 O32 C38 C39 175.21(15) . . . . ?
C36 C37 C38 O32 179.03(16) . . . . ?
C36 C37 C38 C39 -1.2(3) . . . . ?
O32 C38 C39 C40 -178.50(15) . . . . ?
C37 C38 C39 C40 1.7(2) . . . . ?
C38 C39 C40 C35 -0.4(2) . . . . ?
C36 C35 C40 C39 -1.3(2) . . . . ?
N31 C35 C40 C39 175.78(15) . . . . ?
C43 N32 C42 O33 177.43(17) . . . . ?
C49 N32 C42 O33 3.4(3) . . . . ?
C43 N32 C42 C32 -1.91(18) . . . . ?
C49 N32 C42 C32 -175.91(15) . . . . ?
N31 C32 C42 O33 -46.3(2) . . . . ?
C44 C32 C42 O33 -176.89(17) . . . . ?
C33 C32 C42 O33 50.9(2) . . . . ?
N31 C32 C42 N32 133.03(15) . . . . ?
C44 C32 C42 N32 2.45(17) . . . . ?
C33 C32 C42 N32 -129.81(16) . . . . ?
C42 N32 C43 C48 -178.45(17) . . . . ?
C49 N32 C43 C48 -4.6(3) . . . . ?
C42 N32 C43 C44 0.55(19) . . . . ?
C49 N32 C43 C44 174.43(16) . . . . ?
C48 C43 C44 C45 0.5(3) . . . . ?
N32 C43 C44 C45 -178.51(15) . . . . ?
C48 C43 C44 C32 -179.82(16) . . . . ?
N32 C43 C44 C32 1.12(19) . . . . ?
N31 C32 C44 C45 50.9(3) . . . . ?
C42 C32 C44 C45 177.48(18) . . . . ?
C33 C32 C44 C45 -52.5(3) . . . . ?
N31 C32 C44 C43 -128.72(17) . . . . ?
C42 C32 C44 C43 -2.11(17) . . . . ?
C33 C32 C44 C43 127.94(17) . . . . ?
C43 C44 C45 C46 0.3(3) . . . . ?
C32 C44 C45 C46 -179.28(17) . . . . ?
C44 C45 C46 C47 -0.5(3) . . . . ?
C45 C46 C47 C48 0.1(3) . . . . ?
C44 C43 C48 C47 -1.0(2) . . . . ?
N32 C43 C48 C47 177.89(17) . . . . ?
C46 C47 C48 C43 0.7(3) . . . . ?
O31 C34 C33 O34 55.7(3) . . . . ?
N31 C34 C33 O34 -124.26(15) . . . . ?
O31 C34 C33 C32 174.0(2) . . . . ?
N31 C34 C33 C32 -5.99(13) . . . . ?
N31 C32 C33 O34 118.36(16) . . . . ?
C44 C32 C33 O34 -119.66(17) . . . . ?
C42 C32 C33 O34 4.5(2) . . . . ?
N31 C32 C33 C34 5.57(12) . . . . ?
C44 C32 C33 C34 127.55(16) . . . . ?
C42 C32 C33 C34 -108.34(15) . . . . ?
C34 C33 O34 C50A -156.6(6) . . . . ?
C32 C33 O34 C50A 106.4(7) . . . . ?
C34 C33 O34 C50B 178.4(7) . . . . ?
C32 C33 O34 C50B 81.4(7) . . . . ?
C50B O34 C50A O35A 90(2) . . . . ?
C33 O34 C50A O35A -3.0(11) . . . . ?
C50B O34 C50A C51A -92(2) . . . . ?
C33 O34 C50A C51A 175.8(5) . . . . ?
C50A O34 C50B O35B -100(2) . . . . ?
C33 O34 C50B O35B -0.7(12) . . . . ?
C50A O34 C50B C51B 84(2) . . . . ?
C33 O34 C50B C51B -177.0(6) . . . . ?
